data_4084188
loop_
_publ_author_name
'Seidel, G\"unter'
'F\"urstner, Alois'

_publ_section_title
;
 A Novel Boron Heterocycle Comprised of an Inner Boronium/Borate Adduct
;
_journal_issue 16
_journal_name_full Organometallics
_journal_page_first 4336
_journal_paper_doi 10.1021/om500619x
_journal_volume 33
_journal_year 2014
_chemical_compound_source dichloromethane/pentane
_chemical_formula_moiety 'C13 H25 B I N S'
_chemical_formula_sum 'C13 H25 B I N S'
_chemical_formula_weight 365.11
_chemical_name_systematic
; 
 iodo-(dimethylsulfoniomethyl)-acetonitrile-10-borabicyclo(3.3.1)nonane 
;
_space_group_IT_number 14
_symmetry_cell_setting monoclinic
_symmetry_Int_Tables_number 14
_symmetry_space_group_name_Hall '-P 2yn'
_symmetry_space_group_name_H-M 'P 1 21/n 1'
_atom_sites_solution_hydrogens geom
_atom_sites_solution_primary direct
_atom_sites_solution_secondary difmap
_audit_block_code SEI-GB-196-06
_audit_creation_date 2007-04-19
_cell_angle_alpha 90.0
_cell_angle_beta 97.193(1)
_cell_angle_gamma 90.0
_cell_formula_units_Z 4
_cell_length_a 9.8794(2)
_cell_length_b 7.2063(1)
_cell_length_c 22.4039(4)
_cell_measurement_reflns_used 71148
_cell_measurement_temperature 100
_cell_measurement_theta_max 36.32
_cell_measurement_theta_min 2.91
_cell_volume 1582.47(5)
_computing_cell_refinement 'Denzo / Scalepack (Otwinowski 1997)'
_computing_data_collection 'Collect software (Nonius, 1998)'
_computing_data_reduction 'Denzo / Scalepack (Otwinowski 1997)'
_computing_molecular_graphics 'DIAMOND (Crystal Impact GbR, 2005)'
_computing_structure_refinement 'SHELXL-97 (Sheldrick, 1997)'
_computing_structure_solution 'SHELXS-97 (Sheldrick, 1990)'
_diffrn_ambient_temperature 100
_diffrn_measured_fraction_theta_full 0.981
_diffrn_measured_fraction_theta_max 0.981
_diffrn_measurement_device_type 'Nonius KappaCCD'
_diffrn_measurement_method 'CCD \w-scan'
_diffrn_radiation_monochromator graphite
_diffrn_radiation_source '0.3 mm focus rotating anode'
_diffrn_radiation_type MoK\a
_diffrn_radiation_wavelength 0.71073
_diffrn_reflns_av_R_equivalents 0.1027
_diffrn_reflns_av_sigmaI/netI 0.0438
_diffrn_reflns_limit_h_max 16
_diffrn_reflns_limit_h_min -16
_diffrn_reflns_limit_k_max 12
_diffrn_reflns_limit_k_min -12
_diffrn_reflns_limit_l_max 37
_diffrn_reflns_limit_l_min -37
_diffrn_reflns_number 57181
_diffrn_reflns_theta_full 36.30
_diffrn_reflns_theta_max 36.30
_diffrn_reflns_theta_min 8.89
_diffrn_standards_decay_% 0.0
_diffrn_standards_number 0
_exptl_absorpt_coefficient_mu 2.137
_exptl_absorpt_correction_T_max 0.87160
_exptl_absorpt_correction_T_min 0.62423
_exptl_absorpt_correction_type gaussian
_exptl_absorpt_process_details 'XPREP, Siemens (2007)'
_exptl_crystal_colour yellow
_exptl_crystal_density_diffrn 1.532
_exptl_crystal_density_meas ?
_exptl_crystal_density_method none
_exptl_crystal_description prism
_exptl_crystal_F_000 736
_exptl_crystal_size_max 0.26
_exptl_crystal_size_mid 0.10
_exptl_crystal_size_min 0.07
_refine_diff_density_max 1.297
_refine_diff_density_min -1.199
_refine_diff_density_rms 0.120
_refine_ls_extinction_coef 0.0033(4)
_refine_ls_extinction_expression Fc^*^=kFc[1+0.001xFc^2^\l^3^/sin(2\q)]^-1/4^
_refine_ls_extinction_method SHELXL
_refine_ls_goodness_of_fit_ref 1.036
_refine_ls_hydrogen_treatment constr
_refine_ls_matrix_type full
_refine_ls_number_parameters 156
_refine_ls_number_reflns 7508
_refine_ls_number_restraints 0
_refine_ls_restrained_S_all 1.036
_refine_ls_R_factor_all 0.0400
_refine_ls_R_factor_gt 0.0258
_refine_ls_shift/su_max 0.006
_refine_ls_shift/su_mean 0.000
_refine_ls_structure_factor_coef Fsqd
_refine_ls_weighting_details 'calc w=1/[\s^2^(Fo^2^)+(0.0199P)^2^+0.6735P] where P=(Fo^2^+2Fc^2^)/3'
_refine_ls_weighting_scheme calc
_refine_ls_wR_factor_gt 0.0551
_refine_ls_wR_factor_ref 0.0580
_reflns_number_gt 6661
_reflns_number_total 7508
_reflns_threshold_expression I>2\s(I)
_cod_data_source_file om500619x_si_001.cif
_cod_data_source_block 5835
_cod_depositor_comments
;
The following automatic conversions were performed:

'_exptl_absorpt_correction_type' value 'Gaussian' changed to
'gaussian' according to
/usr/data/users/saulius/crontab/automatic-downloads/rss-feeds/ACS/lib/dictionaries/cif_core.dic
dictionary named 'cif_core.dic' version 2.4.2 from 2011-04-26.

Automatic conversion script
Id: cif_fix_values 2281 2013-09-26 08:29:07Z andrius 

 Adding full bibliography for 4084185--4084191.cif.

The following automatic conversions were performed:

'_exptl_crystal_density_meas' value 'none' was changed to '?' - the
value is perceived as not measured.

Automatic conversion script
Id: cif_fix_values 3008 2015-01-20 13:52:24Z robertas 
;
_cod_original_sg_symbol_H-M P21/n
_cod_database_code 4084188

loop_
_symmetry_equiv_pos_as_xyz
'x, y, z'
'x+1/2, -y+1/2, z+1/2'
'-x, -y, -z'
'-x-1/2, y-1/2, -z-1/2'

loop_
_atom_site_label
_atom_site_type_symbol
_atom_site_fract_x
_atom_site_fract_y
_atom_site_fract_z
_atom_site_U_iso_or_equiv
_atom_site_adp_type
_atom_site_occupancy
_atom_site_symmetry_multiplicity
_atom_site_calc_flag
_atom_site_refinement_flags
C1 C 0.49506(10) 0.70391(13) 0.15175(4) 0.01245(14) Uani 1 1 d .
H1 H 0.4822 0.6347 0.1138 0.015 Uiso 1 1 calc R
C2 C 0.64636(11) 0.76272(14) 0.16430(5) 0.01498(16) Uani 1 1 d .
H2A H 0.7013 0.6523 0.1732 0.018 Uiso 1 1 calc R
H2B H 0.6730 0.8172 0.1279 0.018 Uiso 1 1 calc R
C3 C 0.68006(11) 0.90198(15) 0.21640(5) 0.01685(17) Uani 1 1 d .
H3A H 0.6864 0.8350 0.2542 0.020 Uiso 1 1 calc R
H3B H 0.7687 0.9565 0.2134 0.020 Uiso 1 1 calc R
C4 C 0.57480(11) 1.05912(14) 0.21756(5) 0.01631(17) Uani 1 1 d .
H4A H 0.5892 1.1484 0.1866 0.020 Uiso 1 1 calc R
H4B H 0.5919 1.1221 0.2560 0.020 Uiso 1 1 calc R
C5 C 0.42383(10) 0.99732(13) 0.20793(4) 0.01370(15) Uani 1 1 d .
H5 H 0.3660 1.1082 0.2050 0.016 Uiso 1 1 calc R
C6 C 0.38222(11) 0.87192(14) 0.25842(4) 0.01613(16) Uani 1 1 d .
H6A H 0.2838 0.8582 0.2525 0.019 Uiso 1 1 calc R
H6B H 0.4064 0.9346 0.2966 0.019 Uiso 1 1 calc R
C7 C 0.44678(12) 0.67658(15) 0.26278(4) 0.01630(16) Uani 1 1 d .
H7A H 0.5395 0.6866 0.2827 0.020 Uiso 1 1 calc R
H7B H 0.3962 0.5994 0.2877 0.020 Uiso 1 1 calc R
C8 C 0.44958(11) 0.57966(13) 0.20163(4) 0.01517(17) Uani 1 1 d .
H8A H 0.3590 0.5325 0.1881 0.018 Uiso 1 1 calc R
H8B H 0.5107 0.4741 0.2074 0.018 Uiso 1 1 calc R
C9 C 0.42680(10) 1.00643(13) 0.08414(4) 0.01367(15) Uani 1 1 d .
H9A H 0.3815 0.9421 0.0492 0.016 Uiso 1 1 calc R
H9B H 0.5239 1.0046 0.0811 0.016 Uiso 1 1 calc R
C10 C 0.39014(14) 1.30229(17) 0.00443(5) 0.0222(2) Uani 1 1 d .
H10A H 0.3629 1.4289 -0.0031 0.033 Uiso 1 1 calc R
H10B H 0.3339 1.2221 -0.0225 0.033 Uiso 1 1 calc R
H10C H 0.4838 1.2875 -0.0019 0.033 Uiso 1 1 calc R
C11 C 0.18829(13) 1.23159(18) 0.07411(6) 0.0231(2) Uani 1 1 d .
H11A H 0.1609 1.1999 0.1125 0.035 Uiso 1 1 calc R
H11B H 0.1559 1.1387 0.0451 0.035 Uiso 1 1 calc R
H11C H 0.1503 1.3499 0.0614 0.035 Uiso 1 1 calc R
C12 C 0.13131(11) 0.78495(15) 0.11948(5) 0.01677(17) Uani 1 1 d .
C13 C -0.01232(13) 0.74154(18) 0.10455(7) 0.0274(3) Uani 1 1 d .
H13A H -0.0591 0.8473 0.0859 0.041 Uiso 1 1 calc R
H13B H -0.0506 0.7104 0.1406 0.041 Uiso 1 1 calc R
H13C H -0.0223 0.6382 0.0773 0.041 Uiso 1 1 calc R
B1 B 0.40055(11) 0.88849(15) 0.14412(5) 0.01238(16) Uani 1 1 d .
I1 I 1.190462(8) 0.767259(11) -0.053153(4) 0.02182(3) Uani 1 1 d .
N4 N 0.24360(9) 0.82490(13) 0.13127(4) 0.01491(14) Uani 1 1 d .
S1 S 0.37112(3) 1.24336(3) 0.080507(11) 0.01546(5) Uani 1 1 d .

loop_
_atom_site_aniso_label
_atom_site_aniso_U_11
_atom_site_aniso_U_22
_atom_site_aniso_U_33
_atom_site_aniso_U_23
_atom_site_aniso_U_13
_atom_site_aniso_U_12
C1 0.0110(4) 0.0118(3) 0.0146(3) -0.0006(2) 0.0018(3) -0.0001(3)
C2 0.0108(4) 0.0149(4) 0.0191(4) 0.0005(3) 0.0014(3) 0.0017(3)
C3 0.0114(4) 0.0168(4) 0.0213(4) -0.0012(3) -0.0019(3) -0.0006(3)
C4 0.0143(4) 0.0136(4) 0.0201(4) -0.0023(3) -0.0016(3) -0.0018(3)
C5 0.0127(4) 0.0124(3) 0.0156(3) -0.0013(3) 0.0005(3) 0.0013(3)
C6 0.0172(4) 0.0163(4) 0.0153(3) -0.0022(3) 0.0037(3) 0.0010(3)
C7 0.0182(4) 0.0157(4) 0.0151(3) 0.0012(3) 0.0024(3) 0.0014(3)
C8 0.0175(4) 0.0116(3) 0.0165(3) 0.0002(3) 0.0024(3) 0.0002(3)
C9 0.0129(4) 0.0116(3) 0.0163(3) 0.0009(3) 0.0011(3) 0.0011(3)
C10 0.0247(5) 0.0191(4) 0.0240(4) 0.0081(4) 0.0072(4) 0.0051(4)
C11 0.0175(5) 0.0240(5) 0.0287(5) 0.0049(4) 0.0064(4) 0.0073(4)
C12 0.0132(4) 0.0155(4) 0.0211(4) 0.0023(3) 0.0000(3) -0.0002(3)
C13 0.0111(4) 0.0264(5) 0.0426(7) 0.0084(5) -0.0051(5) -0.0046(4)
B1 0.0094(4) 0.0125(4) 0.0150(4) 0.0000(3) 0.0004(3) -0.0001(3)
I1 0.01689(4) 0.01869(4) 0.02823(4) -0.00051(2) -0.00362(3) 0.00055(2)
N4 0.0129(3) 0.0151(3) 0.0164(3) 0.0001(3) 0.0008(3) -0.0007(3)
S1 0.01744(12) 0.01160(9) 0.01680(9) -0.00051(7) 0.00000(8) 0.00137(8)

loop_
_atom_type_symbol
_atom_type_description
_atom_type_scat_dispersion_real
_atom_type_scat_dispersion_imag
_atom_type_scat_source
C C 0.0033 0.0016 'International Tables Vol C Tables 4.2.6.8 and 6.1.1.4'
H H 0.0000 0.0000 'International Tables Vol C Tables 4.2.6.8 and 6.1.1.4'
B B 0.0013 0.0007 'International Tables Vol C Tables 4.2.6.8 and 6.1.1.4'
I I -0.4742 1.8119 'International Tables Vol C Tables 4.2.6.8 and 6.1.1.4'
N N 0.0061 0.0033 'International Tables Vol C Tables 4.2.6.8 and 6.1.1.4'
S S 0.1246 0.1234 'International Tables Vol C Tables 4.2.6.8 and 6.1.1.4'

loop_
_geom_angle_atom_site_label_1
_geom_angle_atom_site_label_2
_geom_angle_atom_site_label_3
_geom_angle
_geom_angle_publ_flag
C8 C1 C2 112.98(8) y
C8 C1 B1 109.65(8) y
C2 C1 B1 108.98(8) y
C3 C2 C1 115.34(9) y
C4 C3 C2 114.12(8) y
C3 C4 C5 115.32(8) y
C6 C5 C4 114.04(8) y
C6 C5 B1 109.97(8) y
C4 C5 B1 106.87(9) y
C5 C6 C7 115.75(9) y
C8 C7 C6 114.23(8) y
C7 C8 C1 114.86(8) y
B1 C9 S1 116.89(7) y
N4 C12 C13 177.88(12) y
N4 B1 C5 108.84(8) y
N4 B1 C1 108.34(8) y
C5 B1 C1 106.72(7) y
N4 B1 C9 104.42(7) y
C5 B1 C9 116.92(8) y
C1 B1 C9 111.33(9) y
C12 N4 B1 176.50(10) y
C10 S1 C9 101.60(5) y
C10 S1 C11 99.19(6) y
C9 S1 C11 104.98(5) y

loop_
_geom_bond_atom_site_label_1
_geom_bond_atom_site_label_2
_geom_bond_distance
_geom_bond_publ_flag
C1 C8 1.5422(14) y
C1 C2 1.5452(15) y
C1 B1 1.6218(14) y
C2 C3 1.5438(14) y
C3 C4 1.5398(15) y
C4 C5 1.5456(15) y
C5 C6 1.5432(15) y
C5 B1 1.6216(14) y
C6 C7 1.5434(15) y
C7 C8 1.5410(14) y
C9 B1 1.6380(15) y
C9 S1 1.7925(10) y
C10 S1 1.7891(12) y
C11 S1 1.7959(14) y
C12 N4 1.1445(13) y
C12 C13 1.4506(17) y
B1 N4 1.6080(14) y
